data_7118009
loop_
_publ_author_name
'Mark R. Crimmin'
'Michael J. Butler'
'Andrew J. P. White'

_publ_section_title
;
 Oxidative addition of carbon-fluorine and carbon-oxygen bonds to Al(I)
;
_journal_name_full Chem.Commun.
_journal_page_first 15994
_journal_paper_doi 10.1039/C5cc07140b
_journal_volume 51
_journal_year 2015
_chemical_formula_moiety 'C35 H41 Al F6 N2'
_chemical_formula_sum 'C35 H41 Al F6 N2'
_chemical_formula_weight 630.68
_chemical_name_systematic
;
 ?
;
_space_group_crystal_system monoclinic
_space_group_IT_number 14
_space_group_name_Hall '-P 2ybc'
_space_group_name_H-M_alt 'P 1 21/c 1'
_symmetry_space_group_name_Hall '-P 2ybc'
_symmetry_space_group_name_H-M 'P 1 21/c 1'
_atom_sites_solution_hydrogens geom
_audit_creation_method SHELXL
_audit_update_record
;
2015-08-19 deposited with the CCDC.
2015-09-14 downloaded from the CCDC.
;
_cell_angle_alpha 90
_cell_angle_beta 110.2781(15)
_cell_angle_gamma 90
_cell_formula_units_Z 12
_cell_length_a 22.5345(3)
_cell_length_b 17.93193(19)
_cell_length_c 26.6666(4)
_cell_measurement_reflns_used 9599
_cell_measurement_temperature 173
_cell_measurement_theta_max 73.4180
_cell_measurement_theta_min 3.0220
_cell_volume 10107.8(2)
_computing_cell_refinement 'CrysAlisPro, Agilent Technologies'
_computing_data_collection 'CrysAlisPro, Agilent Technologies'
_computing_data_reduction 'CrysAlisPro, Agilent Technologies'
_computing_molecular_graphics 'Bruker SHELXTL'
_computing_publication_material 'CIFTAB-2013 (Sheldrick, 2013)'
_computing_structure_refinement 'SHELXL-2013 (Sheldrick, 2013)'
_computing_structure_solution 'SHELXS-2013 (Sheldrick, 2013)'
_diffrn_ambient_temperature 173
_diffrn_detector_area_resol_mean 10.4115
_diffrn_measured_fraction_theta_full 0.985
_diffrn_measured_fraction_theta_max 0.949
_diffrn_measurement_device_type 'Agilent Xcalibur PX Ultra A'
_diffrn_measurement_method 'omega scans'
_diffrn_radiation_type CuK\a
_diffrn_radiation_wavelength 1.54184
_diffrn_reflns_av_R_equivalents 0.0289
_diffrn_reflns_av_unetI/netI 0.0403
_diffrn_reflns_laue_measured_fraction_full 0.985
_diffrn_reflns_laue_measured_fraction_max 0.949
_diffrn_reflns_limit_h_max 19
_diffrn_reflns_limit_h_min -27
_diffrn_reflns_limit_k_max 22
_diffrn_reflns_limit_k_min -20
_diffrn_reflns_limit_l_max 33
_diffrn_reflns_limit_l_min -29
_diffrn_reflns_number 34413
_diffrn_reflns_point_group_measured_fraction_full 0.985
_diffrn_reflns_point_group_measured_fraction_max 0.949
_diffrn_reflns_theta_full 67.684
_diffrn_reflns_theta_max 73.807
_diffrn_reflns_theta_min 2.090
_diffrn_source 'Enhance Ultra (Cu) X-ray Source'
_exptl_absorpt_coefficient_mu 1.036
_exptl_absorpt_correction_T_max 0.950
_exptl_absorpt_correction_T_min 0.852
_exptl_absorpt_correction_type analytical
_exptl_absorpt_process_details
;
CrysAlisPro, Agilent Technologies,
Version 1.171.37.35 (release 13-08-2014 CrysAlis171 .NET)
(compiled Aug 13 2014,18:06:01)
Analytical numeric absorption correction using a multifaceted crystal
model based on expressions derived by R.C. Clark & J.S. Reid.
(Clark, R. C. & Reid, J. S. (1995). Acta Cryst. A51, 887-897)
Empirical absorption correction using spherical harmonics,
implemented in SCALE3 ABSPACK scaling algorithm.
;
_exptl_crystal_colour Colourless
_exptl_crystal_density_diffrn 1.243
_exptl_crystal_description blocks
_exptl_crystal_F_000 3984
_exptl_crystal_size_max 0.20
_exptl_crystal_size_mid 0.17
_exptl_crystal_size_min 0.05
_refine_diff_density_max 0.274
_refine_diff_density_min -0.229
_refine_diff_density_rms 0.037
_refine_ls_extinction_coef .
_refine_ls_extinction_method none
_refine_ls_goodness_of_fit_ref 1.021
_refine_ls_hydrogen_treatment constr
_refine_ls_matrix_type full
_refine_ls_number_parameters 1219
_refine_ls_number_reflns 19403
_refine_ls_number_restraints 0
_refine_ls_restrained_S_all 1.021
_refine_ls_R_factor_all 0.0621
_refine_ls_R_factor_gt 0.0419
_refine_ls_shift/su_max 0.002
_refine_ls_shift/su_mean 0.000
_refine_ls_structure_factor_coef Fsqd
_refine_ls_weighting_details 'w=1/[\s^2^(Fo^2^)+(0.0586P)^2^+0.6562P] where P=(Fo^2^+2Fc^2^)/3'
_refine_ls_weighting_scheme calc
_refine_ls_wR_factor_gt 0.1052
_refine_ls_wR_factor_ref 0.1156
_reflns_Friedel_coverage 0.000
_reflns_friedel_fraction_full .
_reflns_friedel_fraction_max .
_reflns_number_gt 14330
_reflns_number_total 19403
_reflns_threshold_expression 'I > 2\s(I)'
_cod_data_source_file c5cc07140b2.cif
_cod_data_source_block 3a
_cod_database_code 7118009
_shelx_space_group_comment
;
The symmetry employed for this shelxl refinement is uniquely defined
by the following loop, which should always be used as a source of
symmetry information in preference to the above space-group names.
They are only intended as comments.
;
_shelxl_version_number 2013-4

loop_
_space_group_symop_operation_xyz
'x, y, z'
'-x, y+1/2, -z+1/2'
'-x, -y, -z'
'x, -y-1/2, z-1/2'

loop_
_atom_site_label
_atom_site_type_symbol
_atom_site_fract_x
_atom_site_fract_y
_atom_site_fract_z
_atom_site_U_iso_or_equiv
_atom_site_adp_type
_atom_site_occupancy
_atom_site_site_symmetry_order
_atom_site_calc_flag
_atom_site_refinement_flags_posn
_atom_site_refinement_flags_adp
_atom_site_refinement_flags_occupancy
_atom_site_disorder_assembly
_atom_site_disorder_group
Al1A Al 0.75232(2) 0.62688(3) 0.48410(2) 0.03246(11) Uani 1 1 d . . . . .
N1A N 0.83340(6) 0.58660(8) 0.51834(5) 0.0328(3) Uani 1 1 d . . . . .
C1A C 0.84760(8) 0.54736(10) 0.56360(7) 0.0362(4) Uani 1 1 d . . . . .
C2A C 0.80347(9) 0.53288(10) 0.58876(7) 0.0403(4) Uani 1 1 d . . . . .
H2AA H 0.8202 0.5152 0.6245 0.048 Uiso 1 1 calc R U . . .
C3A C 0.73811(9) 0.54135(10) 0.56742(7) 0.0393(4) Uani 1 1 d . . . . .
N3A N 0.70814(7) 0.57304(8) 0.51979(6) 0.0359(3) Uani 1 1 d . . . . .
C4A C 0.91258(9) 0.51422(12) 0.58906(8) 0.0480(5) Uani 1 1 d . . . . .
H4AA H 0.9379 0.5240 0.5664 0.072 Uiso 1 1 calc R U . . .
H4AB H 0.9089 0.4603 0.5931 0.072 Uiso 1 1 calc R U . . .
H4AC H 0.9332 0.5368 0.6243 0.072 Uiso 1 1 calc R U . . .
C5A C 0.69955(10) 0.51221(13) 0.59989(9) 0.0539(5) Uani 1 1 d . . . . .
H5AA H 0.6666 0.4786 0.5778 0.081 Uiso 1 1 calc R U . . .
H5AB H 0.6799 0.5542 0.6118 0.081 Uiso 1 1 calc R U . . .
H5AC H 0.7273 0.4851 0.6311 0.081 Uiso 1 1 calc R U . . .
C6A C 0.88083(8) 0.59978(10) 0.49345(7) 0.0341(3) Uani 1 1 d . . . . .
C7A C 0.88108(8) 0.55459(10) 0.45063(7) 0.0371(4) Uani 1 1 d . . . . .
C8A C 0.92513(9) 0.57086(12) 0.42610(8) 0.0459(4) Uani 1 1 d . . . . .
H8AA H 0.9263 0.5406 0.3972 0.055 Uiso 1 1 calc R U . . .
C9A C 0.96697(9) 0.62956(13) 0.44257(8) 0.0482(5) Uani 1 1 d . . . . .
H9AA H 0.9963 0.6398 0.4251 0.058 Uiso 1 1 calc R U . . .
C10A C 0.96562(9) 0.67329(12) 0.48478(8) 0.0442(4) Uani 1 1 d . . . . .
H10A H 0.9945 0.7136 0.4961 0.053 Uiso 1 1 calc R U . . .
C11A C 0.92300(8) 0.65987(10) 0.51124(7) 0.0372(4) Uani 1 1 d . . . . .
C12A C 0.83666(9) 0.48886(10) 0.43045(8) 0.0426(4) Uani 1 1 d . . . . .
H12A H 0.8038 0.4913 0.4478 0.051 Uiso 1 1 calc R U . . .
C13A C 0.80270(10) 0.49215(12) 0.36998(8) 0.0512(5) Uani 1 1 d . . . . .
H13A H 0.7814 0.5404 0.3603 0.077 Uiso 1 1 calc R U . . .
H13B H 0.7713 0.4520 0.3590 0.077 Uiso 1 1 calc R U . . .
H13C H 0.8336 0.4862 0.3519 0.077 Uiso 1 1 calc R U . . .
C14A C 0.87223(14) 0.41525(13) 0.44672(12) 0.0729(7) Uani 1 1 d . . . . .
H14A H 0.8920 0.4133 0.4857 0.109 Uiso 1 1 calc R U . . .
H14B H 0.9050 0.4116 0.4304 0.109 Uiso 1 1 calc R U . . .
H14C H 0.8425 0.3736 0.4345 0.109 Uiso 1 1 calc R U . . .
C15A C 0.92615(9) 0.70919(11) 0.55842(8) 0.0435(4) Uani 1 1 d . . . . .
H15A H 0.8919 0.6932 0.5719 0.052 Uiso 1 1 calc R U . . .
C16A C 0.98995(11) 0.70008(15) 0.60401(8) 0.0608(6) Uani 1 1 d . . . . .
H16A H 0.9970 0.6473 0.6137 0.091 Uiso 1 1 calc R U . . .
H16B H 0.9895 0.7288 0.6351 0.091 Uiso 1 1 calc R U . . .
H16C H 1.0240 0.7183 0.5923 0.091 Uiso 1 1 calc R U . . .
C17A C 0.91585(11) 0.79151(12) 0.54284(9) 0.0537(5) Uani 1 1 d . . . . .
H17A H 0.8761 0.7972 0.5126 0.081 Uiso 1 1 calc R U . . .
H17B H 0.9511 0.8096 0.5326 0.081 Uiso 1 1 calc R U . . .
H17C H 0.9137 0.8205 0.5733 0.081 Uiso 1 1 calc R U . . .
C18A C 0.64156(8) 0.55627(11) 0.49209(7) 0.0411(4) Uani 1 1 d . . . . .
C19A C 0.59462(9) 0.60681(12) 0.49244(9) 0.0484(5) Uani 1 1 d . . . . .
C20A C 0.53154(10) 0.58837(15) 0.46320(10) 0.0608(6) Uani 1 1 d . . . . .
H20A H 0.4987 0.6220 0.4625 0.073 Uiso 1 1 calc R U . . .
C21A C 0.51677(11) 0.52186(16) 0.43544(10) 0.0659(6) Uani 1 1 d . . . . .
H21A H 0.4738 0.5101 0.4159 0.079 Uiso 1 1 calc R U . . .
C22A C 0.56337(10) 0.47270(14) 0.43573(9) 0.0591(6) Uani 1 1 d . . . . .
H22A H 0.5522 0.4271 0.4166 0.071 Uiso 1 1 calc R U . . .
C23A C 0.62715(10) 0.48842(12) 0.46377(8) 0.0478(4) Uani 1 1 d . . . . .
C24A C 0.60823(10) 0.67909(13) 0.52424(10) 0.0583(6) Uani 1 1 d . . . . .
H24A H 0.6551 0.6824 0.5427 0.070 Uiso 1 1 calc R U . . .
C25A C 0.57790(12) 0.67841(17) 0.56753(12) 0.0748(8) Uani 1 1 d . . . . .
H25A H 0.5932 0.6351 0.5909 0.112 Uiso 1 1 calc R U . . .
H25B H 0.5318 0.6755 0.5507 0.112 Uiso 1 1 calc R U . . .
H25C H 0.5893 0.7242 0.5888 0.112 Uiso 1 1 calc R U . . .
C26A C 0.58788(14) 0.74710(16) 0.48830(15) 0.0862(9) Uani 1 1 d . . . . .
H26A H 0.6055 0.7440 0.4595 0.129 Uiso 1 1 calc R U . . .
H26B H 0.6035 0.7924 0.5093 0.129 Uiso 1 1 calc R U . . .
H26C H 0.5416 0.7487 0.4729 0.129 Uiso 1 1 calc R U . . .
C27A C 0.67723(11) 0.43251(12) 0.46271(10) 0.0568(5) Uani 1 1 d . . . . .
H27A H 0.7195 0.4564 0.4801 0.068 Uiso 1 1 calc R U . . .
C28A C 0.67155(13) 0.41234(16) 0.40587(12) 0.0742(7) Uani 1 1 d . . . . .
H28A H 0.6725 0.4579 0.3859 0.111 Uiso 1 1 calc R U . . .
H28B H 0.6315 0.3861 0.3884 0.111 Uiso 1 1 calc R U . . .
H28C H 0.7069 0.3800 0.4066 0.111 Uiso 1 1 calc R U . . .
C29A C 0.67536(19) 0.36201(17) 0.49430(15) 0.0964(10) Uani 1 1 d . . . . .
H29A H 0.6844 0.3749 0.5319 0.145 Uiso 1 1 calc R U . . .
H29B H 0.7072 0.3266 0.4915 0.145 Uiso 1 1 calc R U . . .
H29C H 0.6333 0.3393 0.4797 0.145 Uiso 1 1 calc R U . . .
F30A F 0.72524(5) 0.60671(6) 0.41940(4) 0.0436(2) Uani 1 1 d . . . . .
C31A C 0.75132(8) 0.73732(10) 0.49402(7) 0.0358(4) Uani 1 1 d . . . . .
C32A C 0.76246(8) 0.76992(10) 0.54328(7) 0.0383(4) Uani 1 1 d . . . . .
F32A F 0.77685(6) 0.72572(6) 0.58723(4) 0.0484(3) Uani 1 1 d . . . . .
C33A C 0.76089(10) 0.84571(11) 0.55147(8) 0.0456(4) Uani 1 1 d . . . . .
F33A F 0.77176(7) 0.87472(7) 0.60033(5) 0.0591(3) Uani 1 1 d . . . . .
C34A C 0.74868(12) 0.89280(11) 0.50840(9) 0.0560(5) Uani 1 1 d . . . . .
F34A F 0.74748(9) 0.96671(7) 0.51546(6) 0.0851(5) Uani 1 1 d . . . . .
C35A C 0.73813(13) 0.86361(12) 0.45859(9) 0.0596(6) Uani 1 1 d . . . . .
F35A F 0.72726(11) 0.91010(8) 0.41672(6) 0.0983(6) Uani 1 1 d . . . . .
C36A C 0.73933(10) 0.78735(11) 0.45224(7) 0.0452(4) Uani 1 1 d . . . . .
F36A F 0.72826(7) 0.76271(7) 0.40199(4) 0.0599(3) Uani 1 1 d . . . . .
Al1B Al 0.94528(2) 0.23520(3) 0.65406(2) 0.03099(10) Uani 1 1 d . . . . .
N1B N 0.89762(7) 0.21152(8) 0.69698(6) 0.0348(3) Uani 1 1 d . . . . .
C1B C 0.92002(9) 0.16541(9) 0.73887(7) 0.0384(4) Uani 1 1 d . . . . .
C2B C 0.98263(9) 0.14126(10) 0.75842(7) 0.0396(4) Uani 1 1 d . . . . .
H2BA H 0.9919 0.1025 0.7843 0.048 Uiso 1 1 calc R U . . .
C3B C 1.03347(9) 0.16715(10) 0.74457(7) 0.0377(4) Uani 1 1 d . . . . .
N3B N 1.02603(7) 0.21148(8) 0.70247(6) 0.0335(3) Uani 1 1 d . . . . .
C4B C 0.87718(11) 0.13980(12) 0.76800(9) 0.0520(5) Uani 1 1 d . . . . .
H4BA H 0.8395 0.1160 0.7427 0.078 Uiso 1 1 calc R U . . .
H4BB H 0.8644 0.1828 0.7845 0.078 Uiso 1 1 calc R U . . .
H4BC H 0.8997 0.1039 0.7958 0.078 Uiso 1 1 calc R U . . .
C5B C 1.09859(10) 0.14424(13) 0.78031(9) 0.0521(5) Uani 1 1 d . . . . .
H5BA H 1.1295 0.1812 0.7778 0.078 Uiso 1 1 calc R U . . .
H5BB H 1.1089 0.0954 0.7691 0.078 Uiso 1 1 calc R U . . .
H5BC H 1.0998 0.1412 0.8173 0.078 Uiso 1 1 calc R U . . .
C6B C 0.83656(9) 0.24725(10) 0.68654(8) 0.0399(4) Uani 1 1 d . . . . .
C7B C 0.83424(10) 0.31283(11) 0.71446(9) 0.0469(4) Uani 1 1 d . . . . .
C8B C 0.77550(12) 0.34772(13) 0.70286(11) 0.0610(6) Uani 1 1 d . . . . .
H8BA H 0.7726 0.3918 0.7217 0.073 Uiso 1 1 calc R U . . .
C9B C 0.72189(11) 0.31968(15) 0.66487(11) 0.0658(7) Uani 1 1 d . . . . .
H9BA H 0.6827 0.3449 0.6571 0.079 Uiso 1 1 calc R U . . .
C10B C 0.72504(10) 0.25526(14) 0.63814(10) 0.0595(6) Uani 1 1 d . . . . .
H10B H 0.6876 0.2361 0.6122 0.071 Uiso 1 1 calc R U . . .
C11B C 0.78184(9) 0.21728(12) 0.64806(8) 0.0468(4) Uani 1 1 d . . . . .
C12B C 0.89217(11) 0.34702(11) 0.75590(9) 0.0517(5) Uani 1 1 d . . . . .
H12B H 0.9295 0.3156 0.7577 0.062 Uiso 1 1 calc R U . . .
C13B C 0.90424(14) 0.42600(13) 0.73945(11) 0.0665(6) Uani 1 1 d . . . . .
H13D H 0.9116 0.4239 0.7053 0.100 Uiso 1 1 calc R U . . .
H13E H 0.9415 0.4471 0.7670 0.100 Uiso 1 1 calc R U . . .
H13F H 0.8673 0.4574 0.7355 0.100 Uiso 1 1 calc R U . . .
C14B C 0.88710(14) 0.34820(14) 0.81168(10) 0.0657(6) Uani 1 1 d . . . . .
H14D H 0.8820 0.2972 0.8226 0.099 Uiso 1 1 calc R U . . .
H14E H 0.8505 0.3782 0.8109 0.099 Uiso 1 1 calc R U . . .
H14F H 0.9256 0.3700 0.8372 0.099 Uiso 1 1 calc R U . . .
C15B C 0.78219(10) 0.14578(12) 0.61800(9) 0.0509(5) Uani 1 1 d . . . . .
H15B H 0.8269 0.1280 0.6290 0.061 Uiso 1 1 calc R U . . .
C16B C 0.74321(13) 0.08450(15) 0.63235(12) 0.0724(7) Uani 1 1 d . . . . .
H16D H 0.7590 0.0769 0.6711 0.109 Uiso 1 1 calc R U . . .
H16E H 0.7471 0.0379 0.6145 0.109 Uiso 1 1 calc R U . . .
H16F H 0.6987 0.0996 0.6205 0.109 Uiso 1 1 calc R U . . .
C17B C 0.75839(11) 0.15831(16) 0.55759(10) 0.0642(6) Uani 1 1 d . . . . .
H17D H 0.7818 0.1996 0.5491 0.096 Uiso 1 1 calc R U . . .
H17E H 0.7132 0.1705 0.5452 0.096 Uiso 1 1 calc R U . . .
H17F H 0.7648 0.1129 0.5397 0.096 Uiso 1 1 calc R U . . .
C18B C 1.08130(8) 0.24202(10) 0.69344(7) 0.0390(4) Uani 1 1 d . . . . .
C19B C 1.11292(9) 0.19990(11) 0.66591(8) 0.0455(4) Uani 1 1 d . . . . .
C20B C 1.16415(10) 0.23248(13) 0.65661(11) 0.0600(6) Uani 1 1 d . . . . .
H20B H 1.1859 0.2051 0.6378 0.072 Uiso 1 1 calc R U . . .
C21B C 1.18408(10) 0.30323(14) 0.67394(12) 0.0669(7) Uani 1 1 d . . . . .
H21B H 1.2193 0.3243 0.6672 0.080 Uiso 1 1 calc R U . . .
C22B C 1.15290(10) 0.34357(13) 0.70108(10) 0.0589(6) Uani 1 1 d . . . . .
H22B H 1.1673 0.3924 0.7132 0.071 Uiso 1 1 calc R U . . .
C23B C 1.10065(9) 0.31479(11) 0.71139(8) 0.0444(4) Uani 1 1 d . . . . .
C24B C 1.09400(11) 0.12121(12) 0.64554(9) 0.0529(5) Uani 1 1 d . . . . .
H24B H 1.0581 0.1053 0.6570 0.064 Uiso 1 1 calc R U . . .
C25B C 1.14872(13) 0.06640(14) 0.66909(12) 0.0718(7) Uani 1 1 d . . . . .
H25D H 1.1649 0.0709 0.7081 0.108 Uiso 1 1 calc R U . . .
H25E H 1.1826 0.0778 0.6552 0.108 Uiso 1 1 calc R U . . .
H25F H 1.1337 0.0154 0.6590 0.108 Uiso 1 1 calc R U . . .
C26B C 1.07154(13) 0.11856(16) 0.58431(11) 0.0695(7) Uani 1 1 d . . . . .
H26D H 1.0382 0.1557 0.5694 0.104 Uiso 1 1 calc R U . . .
H26E H 1.0549 0.0688 0.5719 0.104 Uiso 1 1 calc R U . . .
H26F H 1.1072 0.1295 0.5724 0.104 Uiso 1 1 calc R U . . .
C27B C 1.06757(10) 0.36111(11) 0.74162(8) 0.0505(5) Uani 1 1 d . . . . .
H27B H 1.0243 0.3398 0.7338 0.061 Uiso 1 1 calc R U . . .
C28B C 1.05990(17) 0.44200(15) 0.72377(16) 0.0930(10) Uani 1 1 d . . . . .
H28D H 1.0352 0.4686 0.7420 0.139 Uiso 1 1 calc R U . . .
H28E H 1.0379 0.4444 0.6850 0.139 Uiso 1 1 calc R U . . .
H28F H 1.1017 0.4652 0.7328 0.139 Uiso 1 1 calc R U . . .
C29B C 1.1020(2) 0.3559(3) 0.80120(12) 0.1359(19) Uani 1 1 d . . . . .
H29D H 1.0788 0.3844 0.8199 0.204 Uiso 1 1 calc R U . . .
H29E H 1.1447 0.3765 0.8100 0.204 Uiso 1 1 calc R U . . .
H29F H 1.1047 0.3036 0.8123 0.204 Uiso 1 1 calc R U . . .
F30B F 0.93895(5) 0.32518(5) 0.63815(4) 0.0413(2) Uani 1 1 d . . . . .
C31B C 0.92256(8) 0.17173(11) 0.58882(7) 0.0398(4) Uani 1 1 d . . . . .
C32B C 0.92247(11) 0.09530(12) 0.59217(9) 0.0528(5) Uani 1 1 d . . . . .
F32B F 0.93828(7) 0.06292(7) 0.64134(6) 0.0656(3) Uani 1 1 d . . . . .
C33B C 0.90730(14) 0.04781(15) 0.54874(12) 0.0785(8) Uani 1 1 d . . . . .
F33B F 0.90711(12) -0.02628(10) 0.55501(10) 0.1259(8) Uani 1 1 d . . . . .
C34B C 0.89189(14) 0.0779(2) 0.49887(11) 0.0851(10) Uani 1 1 d . . . . .
F34B F 0.87679(11) 0.03375(15) 0.45559(8) 0.1396(10) Uani 1 1 d . . . . .
C35B C 0.89204(11) 0.15349(19) 0.49271(9) 0.0673(7) Uani 1 1 d . . . . .
F35B F 0.87816(7) 0.18337(13) 0.44353(5) 0.0963(6) Uani 1 1 d . . . . .
C36B C 0.90596(9) 0.19889(13) 0.53701(8) 0.0469(5) Uani 1 1 d . . . . .
F36B F 0.90225(6) 0.27260(8) 0.52828(5) 0.0593(3) Uani 1 1 d . . . . .
Al1C Al 0.47727(2) 0.71470(3) 0.17193(2) 0.03104(10) Uani 1 1 d . . . . .
N1C N 0.43048(6) 0.69794(8) 0.21684(6) 0.0329(3) Uani 1 1 d . . . . .
C1C C 0.45504(8) 0.65940(9) 0.26273(7) 0.0361(4) Uani 1 1 d . . . . .
C2C C 0.51844(9) 0.63962(10) 0.28431(7) 0.0386(4) Uani 1 1 d . . . . .
H2CA H 0.5293 0.6054 0.3133 0.046 Uiso 1 1 calc R U . . .
C3C C 0.56826(8) 0.66418(9) 0.26844(7) 0.0351(3) Uani 1 1 d . . . . .
N3C N 0.55891(6) 0.70081(8) 0.22266(5) 0.0319(3) Uani 1 1 d . . . . .
C4C C 0.41325(10) 0.63795(12) 0.29380(9) 0.0489(5) Uani 1 1 d . . . . .
H4CA H 0.3761 0.6112 0.2703 0.073 Uiso 1 1 calc R U . . .
H4CB H 0.3996 0.6830 0.3076 0.073 Uiso 1 1 calc R U . . .
H4CC H 0.4368 0.6057 0.3237 0.073 Uiso 1 1 calc R U . . .
C5C C 0.63380(9) 0.64890(12) 0.30652(7) 0.0461(4) Uani 1 1 d . . . . .
H5CA H 0.6624 0.6883 0.3033 0.069 Uiso 1 1 calc R U . . .
H5CB H 0.6483 0.6006 0.2979 0.069 Uiso 1 1 calc R U . . .
H5CC H 0.6335 0.6478 0.3432 0.069 Uiso 1 1 calc R U . . .
C6C C 0.36827(8) 0.73126(10) 0.20502(7) 0.0351(3) Uani 1 1 d . . . . .
C7C C 0.36376(9) 0.79990(10) 0.22889(8) 0.0425(4) Uani 1 1 d . . . . .
C8C C 0.30381(10) 0.83162(11) 0.21639(9) 0.0492(5) Uani 1 1 d . . . . .
H8CA H 0.2995 0.8777 0.2324 0.059 Uiso 1 1 calc R U . . .
C9C C 0.25096(9) 0.79793(11) 0.18161(9) 0.0479(5) Uani 1 1 d . . . . .
H9CA H 0.2107 0.8210 0.1733 0.058 Uiso 1 1 calc R U . . .
C10C C 0.25631(9) 0.73075(11) 0.15889(8) 0.0445(4) Uani 1 1 d . . . . .
H10C H 0.2194 0.7077 0.1349 0.053 Uiso 1 1 calc R U . . .
C11C C 0.31462(8) 0.69554(10) 0.17024(7) 0.0375(4) Uani 1 1 d . . . . .
C12C C 0.42076(10) 0.84000(12) 0.26755(10) 0.0548(5) Uani 1 1 d . . . . .
H12C H 0.4592 0.8092 0.2717 0.066 Uiso 1 1 calc R U . . .
C13C C 0.42956(12) 0.91582(13) 0.24479(11) 0.0663(6) Uani 1 1 d . . . . .
H13G H 0.4361 0.9086 0.2106 0.099 Uiso 1 1 calc R U . . .
H13H H 0.4665 0.9410 0.2700 0.099 Uiso 1 1 calc R U . . .
H13I H 0.3918 0.9464 0.2391 0.099 Uiso 1 1 calc R U . . .
C14C C 0.41536(14) 0.84920(16) 0.32279(11) 0.0727(7) Uani 1 1 d . . . . .
H14G H 0.4112 0.8000 0.3373 0.109 Uiso 1 1 calc R U . . .
H14H H 0.3780 0.8794 0.3198 0.109 Uiso 1 1 calc R U . . .
H14I H 0.4533 0.8741 0.3467 0.109 Uiso 1 1 calc R U . . .
C15C C 0.31681(9) 0.61994(11) 0.14545(8) 0.0449(4) Uani 1 1 d . . . . .
H15C H 0.3616 0.6019 0.1593 0.054 Uiso 1 1 calc R U . . .
C16C C 0.27593(11) 0.56325(12) 0.16167(11) 0.0606(6) Uani 1 1 d . . . . .
H16G H 0.2882 0.5625 0.2007 0.091 Uiso 1 1 calc R U . . .
H16H H 0.2821 0.5136 0.1489 0.091 Uiso 1 1 calc R U . . .
H16I H 0.2313 0.5774 0.1458 0.091 Uiso 1 1 calc R U . . .
C17C C 0.29599(10) 0.62482(15) 0.08471(9) 0.0610(6) Uani 1 1 d . . . . .
H17G H 0.3212 0.6628 0.0748 0.092 Uiso 1 1 calc R U . . .
H17H H 0.2511 0.6384 0.0700 0.092 Uiso 1 1 calc R U . . .
H17I H 0.3023 0.5764 0.0703 0.092 Uiso 1 1 calc R U . . .
C18C C 0.61325(8) 0.73009(10) 0.21137(7) 0.0342(3) Uani 1 1 d . . . . .
C19C C 0.64885(8) 0.68264(10) 0.19068(7) 0.0369(4) Uani 1 1 d . . . . .
C20C C 0.70005(9) 0.71330(12) 0.17987(8) 0.0464(4) Uani 1 1 d . . . . .
H20C H 0.7246 0.6823 0.1657 0.056 Uiso 1 1 calc R U . . .
C21C C 0.71569(10) 0.78729(13) 0.18929(10) 0.0545(5) Uani 1 1 d . . . . .
H21C H 0.7509 0.8069 0.1818 0.065 Uiso 1 1 calc R U . . .
C22C C 0.68037(9) 0.83314(12) 0.20956(9) 0.0501(5) Uani 1 1 d . . . . .
H22C H 0.6919 0.8841 0.2163 0.060 Uiso 1 1 calc R U . . .
C23C C 0.62796(8) 0.80606(10) 0.22038(7) 0.0401(4) Uani 1 1 d . . . . .
C24C C 0.63525(8) 0.60011(11) 0.18041(8) 0.0403(4) Uani 1 1 d . . . . .
H24C H 0.5994 0.5867 0.1927 0.048 Uiso 1 1 calc R U . . .
C25C C 0.69272(10) 0.55232(12) 0.21170(9) 0.0511(5) Uani 1 1 d . . . . .
H25G H 0.7054 0.5640 0.2499 0.077 Uiso 1 1 calc R U . . .
H25H H 0.7279 0.5631 0.1991 0.077 Uiso 1 1 calc R U . . .
H25I H 0.6815 0.4994 0.2060 0.077 Uiso 1 1 calc R U . . .
C26C C 0.61555(10) 0.58166(13) 0.12080(8) 0.0520(5) Uani 1 1 d . . . . .
H26G H 0.5793 0.6126 0.1006 0.078 Uiso 1 1 calc R U . . .
H26H H 0.6038 0.5289 0.1152 0.078 Uiso 1 1 calc R U . . .
H26I H 0.6510 0.5916 0.1084 0.078 Uiso 1 1 calc R U . . .
C27C C 0.59083(9) 0.85846(10) 0.24338(8) 0.0448(4) Uani 1 1 d . . . . .
H27C H 0.5488 0.8349 0.2377 0.054 Uiso 1 1 calc R U . . .
C28C C 0.57878(13) 0.93406(13) 0.21550(12) 0.0701(7) Uani 1 1 d . . . . .
H28G H 0.5530 0.9649 0.2304 0.105 Uiso 1 1 calc R U . . .
H28H H 0.5563 0.9269 0.1771 0.105 Uiso 1 1 calc R U . . .
H28I H 0.6193 0.9590 0.2210 0.105 Uiso 1 1 calc R U . . .
C29C C 0.62394(16) 0.86772(18) 0.30312(11) 0.0850(9) Uani 1 1 d . . . . .
H29G H 0.6255 0.8195 0.3209 0.127 Uiso 1 1 calc R U . . .
H29H H 0.6006 0.9037 0.3169 0.127 Uiso 1 1 calc R U . . .
H29I H 0.6671 0.8860 0.3102 0.127 Uiso 1 1 calc R U . . .
F30C F 0.46639(5) 0.80086(6) 0.14757(4) 0.0454(2) Uani 1 1 d . . . . .
C31C C 0.45875(8) 0.64127(11) 0.11185(7) 0.0367(4) Uani 1 1 d . . . . .
C32C C 0.45787(9) 0.56596(11) 0.12187(7) 0.0425(4) Uani 1 1 d . . . . .
F32C F 0.47049(6) 0.54293(6) 0.17305(4) 0.0510(3) Uani 1 1 d . . . . .
C33C C 0.44451(12) 0.51066(14) 0.08350(9) 0.0599(6) Uani 1 1 d . . . . .
F33C F 0.44294(9) 0.43826(8) 0.09631(7) 0.0875(5) Uani 1 1 d . . . . .
C34C C 0.43211(12) 0.53108(17) 0.03159(10) 0.0681(7) Uani 1 1 d . . . . .
F34C F 0.41958(10) 0.47864(12) -0.00665(7) 0.1091(7) Uani 1 1 d . . . . .
C35C C 0.43271(11) 0.60495(18) 0.01858(8) 0.0635(7) Uani 1 1 d . . . . .
F35C F 0.42029(8) 0.62570(13) -0.03270(5) 0.0947(6) Uani 1 1 d . . . . .
C36C C 0.44526(9) 0.65826(13) 0.05848(8) 0.0474(5) Uani 1 1 d . . . . .
F36C F 0.44363(7) 0.73003(9) 0.04306(5) 0.0666(4) Uani 1 1 d . . . . .

loop_
_atom_site_aniso_label
_atom_site_aniso_U_11
_atom_site_aniso_U_22
_atom_site_aniso_U_33
_atom_site_aniso_U_23
_atom_site_aniso_U_13
_atom_site_aniso_U_12
Al1A 0.0342(2) 0.0282(2) 0.0320(2) 0.00203(19) 0.00778(19) -0.00074(19)
N1A 0.0350(7) 0.0292(7) 0.0329(7) 0.0039(5) 0.0101(6) -0.0014(6)
C1A 0.0391(9) 0.0302(8) 0.0356(8) 0.0035(7) 0.0081(7) -0.0015(7)
C2A 0.0449(9) 0.0389(9) 0.0351(8) 0.0078(7) 0.0115(7) -0.0024(8)
C3A 0.0461(9) 0.0319(9) 0.0410(9) 0.0008(7) 0.0165(8) -0.0061(7)
N3A 0.0352(7) 0.0311(7) 0.0395(7) -0.0002(6) 0.0104(6) -0.0036(6)
C4A 0.0439(10) 0.0498(11) 0.0456(10) 0.0139(9) 0.0098(8) 0.0054(9)
C5A 0.0534(11) 0.0578(13) 0.0554(12) 0.0104(10) 0.0251(10) -0.0071(10)
C6A 0.0336(8) 0.0337(8) 0.0337(8) 0.0068(7) 0.0098(7) 0.0025(7)
C7A 0.0375(8) 0.0328(9) 0.0387(9) 0.0024(7) 0.0102(7) 0.0038(7)
C8A 0.0461(10) 0.0494(11) 0.0432(10) -0.0045(8) 0.0167(8) 0.0023(9)
C9A 0.0432(10) 0.0571(12) 0.0482(10) 0.0012(9) 0.0207(8) -0.0024(9)
C10A 0.0401(9) 0.0478(11) 0.0446(10) 0.0005(8) 0.0144(8) -0.0084(8)
C11A 0.0359(8) 0.0380(9) 0.0357(8) 0.0042(7) 0.0099(7) -0.0001(7)
C12A 0.0496(10) 0.0329(9) 0.0448(10) -0.0004(8) 0.0159(8) 0.0012(8)
C13A 0.0605(12) 0.0418(11) 0.0485(11) -0.0075(9) 0.0155(9) -0.0085(9)
C14A 0.0838(17) 0.0373(12) 0.0806(17) 0.0032(11) 0.0071(14) 0.0089(12)
C15A 0.0456(10) 0.0442(10) 0.0426(9) -0.0043(8) 0.0179(8) -0.0108(8)
C16A 0.0615(13) 0.0707(15) 0.0418(10) -0.0055(10) 0.0075(9) -0.0134(12)
C17A 0.0617(12) 0.0411(11) 0.0623(13) -0.0075(9) 0.0265(10) -0.0097(10)
C18A 0.0371(9) 0.0413(10) 0.0440(9) -0.0013(8) 0.0129(7) -0.0082(8)
C19A 0.0390(9) 0.0503(11) 0.0540(11) -0.0044(9) 0.0140(8) -0.0072(9)
C20A 0.0380(10) 0.0727(16) 0.0683(14) -0.0072(12) 0.0140(10) -0.0039(10)
C21A 0.0429(11) 0.0827(17) 0.0651(14) -0.0172(13) 0.0098(10) -0.0207(12)
C22A 0.0504(12) 0.0624(14) 0.0625(13) -0.0179(11) 0.0170(10) -0.0210(11)
C23A 0.0478(10) 0.0441(11) 0.0503(11) -0.0070(9) 0.0158(9) -0.0136(9)
C24A 0.0381(10) 0.0515(12) 0.0831(16) -0.0148(11) 0.0184(10) -0.0016(9)
C25A 0.0558(13) 0.0833(19) 0.0870(18) -0.0343(15) 0.0268(13) -0.0013(13)
C26A 0.0627(15) 0.0586(16) 0.132(3) 0.0028(17) 0.0275(17) 0.0048(13)
C27A 0.0570(12) 0.0395(11) 0.0720(14) -0.0157(10) 0.0199(11) -0.0116(9)
C28A 0.0718(16) 0.0699(17) 0.0866(18) -0.0307(14) 0.0348(14) -0.0172(13)
C29A 0.131(3) 0.0519(16) 0.115(3) 0.0085(16) 0.053(2) 0.0082(17)
F30A 0.0497(6) 0.0404(6) 0.0335(5) -0.0006(4) 0.0052(4) 0.0038(5)
C31A 0.0368(8) 0.0305(8) 0.0388(9) 0.0013(7) 0.0117(7) -0.0006(7)
C32A 0.0411(9) 0.0350(9) 0.0378(9) 0.0037(7) 0.0125(7) -0.0018(7)
F32A 0.0646(7) 0.0443(6) 0.0360(5) 0.0047(5) 0.0169(5) -0.0037(5)
C33A 0.0522(10) 0.0397(10) 0.0431(10) -0.0067(8) 0.0143(8) -0.0024(8)
F33A 0.0800(8) 0.0494(7) 0.0484(6) -0.0122(5) 0.0228(6) -0.0036(6)
C34A 0.0773(15) 0.0261(9) 0.0560(12) -0.0009(8) 0.0122(11) 0.0000(9)
F34A 0.1380(14) 0.0294(6) 0.0723(9) -0.0041(6) 0.0164(9) 0.0032(8)
C35A 0.0895(16) 0.0340(10) 0.0456(11) 0.0101(9) 0.0109(11) -0.0018(11)
F35A 0.1847(19) 0.0371(7) 0.0514(8) 0.0147(6) 0.0133(10) -0.0090(9)
C36A 0.0589(11) 0.0360(9) 0.0368(9) 0.0009(7) 0.0116(8) -0.0026(8)
F36A 0.0978(10) 0.0416(6) 0.0355(5) 0.0020(5) 0.0170(6) -0.0059(6)
Al1B 0.0370(2) 0.0251(2) 0.0343(2) 0.00227(18) 0.01665(19) 0.00024(19)
N1B 0.0427(7) 0.0272(7) 0.0407(7) 0.0007(6) 0.0222(6) 0.0011(6)
C1B 0.0539(10) 0.0268(8) 0.0417(9) 0.0002(7) 0.0258(8) -0.0018(7)
C2B 0.0571(11) 0.0275(8) 0.0384(9) 0.0070(7) 0.0218(8) 0.0028(8)
C3B 0.0483(10) 0.0276(8) 0.0380(8) 0.0034(7) 0.0161(8) 0.0031(7)
N3B 0.0388(7) 0.0260(7) 0.0385(7) 0.0045(6) 0.0171(6) 0.0010(6)
C4B 0.0665(13) 0.0427(11) 0.0625(12) 0.0122(9) 0.0423(11) 0.0040(9)
C5B 0.0513(11) 0.0512(12) 0.0508(11) 0.0175(9) 0.0142(9) 0.0077(9)
C6B 0.0453(9) 0.0344(9) 0.0497(10) 0.0065(8) 0.0286(8) 0.0026(8)
C7B 0.0574(11) 0.0359(10) 0.0603(12) 0.0038(9) 0.0369(10) 0.0050(9)
C8B 0.0732(15) 0.0463(12) 0.0826(16) 0.0065(11) 0.0514(14) 0.0153(11)
C9B 0.0533(13) 0.0685(16) 0.0896(18) 0.0198(14) 0.0425(13) 0.0180(12)
C10B 0.0432(10) 0.0668(15) 0.0757(15) 0.0112(12) 0.0297(11) 0.0022(10)
C11B 0.0431(10) 0.0485(11) 0.0569(11) 0.0088(9) 0.0276(9) -0.0030(8)
C12B 0.0675(13) 0.0354(10) 0.0652(13) -0.0070(9) 0.0394(11) 0.0030(9)
C13B 0.0963(18) 0.0420(12) 0.0756(16) -0.0060(11) 0.0481(15) -0.0077(12)
C14B 0.0917(18) 0.0518(13) 0.0641(14) -0.0003(11) 0.0403(13) 0.0072(13)
C15B 0.0476(11) 0.0512(12) 0.0580(12) -0.0005(9) 0.0234(9) -0.0114(9)
C16B 0.0760(16) 0.0629(16) 0.0846(18) -0.0032(13) 0.0358(14) -0.0266(13)
C17B 0.0560(12) 0.0782(17) 0.0598(13) -0.0033(12) 0.0218(11) -0.0113(12)
C18B 0.0371(8) 0.0327(9) 0.0458(9) 0.0127(7) 0.0127(7) 0.0028(7)
C19B 0.0421(9) 0.0390(10) 0.0606(11) 0.0163(9) 0.0244(9) 0.0097(8)
C20B 0.0485(11) 0.0524(13) 0.0891(17) 0.0247(12) 0.0367(12) 0.0122(10)
C21B 0.0399(10) 0.0590(14) 0.104(2) 0.0269(14) 0.0280(12) 0.0026(10)
C22B 0.0413(10) 0.0435(11) 0.0824(16) 0.0168(11) 0.0093(10) -0.0067(9)
C23B 0.0390(9) 0.0376(10) 0.0493(10) 0.0101(8) 0.0060(8) -0.0020(8)
C24B 0.0595(12) 0.0439(11) 0.0700(13) 0.0080(10) 0.0410(11) 0.0091(9)
C25B 0.0853(17) 0.0463(13) 0.102(2) 0.0226(13) 0.0551(16) 0.0249(12)
C26B 0.0729(15) 0.0784(17) 0.0725(15) -0.0022(13) 0.0446(13) 0.0117(13)
C27B 0.0559(11) 0.0355(10) 0.0528(11) -0.0042(8) 0.0094(9) -0.0088(9)
C28B 0.113(2) 0.0392(13) 0.152(3) 0.0101(16) 0.077(2) 0.0066(14)
C29B 0.180(4) 0.142(4) 0.0522(16) -0.017(2) -0.002(2) 0.069(3)
F30B 0.0487(6) 0.0286(5) 0.0483(6) 0.0073(4) 0.0191(5) 0.0015(4)
C31B 0.0390(9) 0.0437(10) 0.0410(9) -0.0036(8) 0.0192(7) -0.0023(8)
C32B 0.0590(12) 0.0428(11) 0.0558(12) -0.0089(9) 0.0189(10) 0.0028(9)
F32B 0.0885(9) 0.0350(6) 0.0715(8) 0.0031(6) 0.0255(7) 0.0033(6)
C33B 0.0853(18) 0.0554(15) 0.0849(19) -0.0303(14) 0.0170(15) 0.0099(13)
F33B 0.1553(19) 0.0544(10) 0.1384(18) -0.0474(11) 0.0135(15) 0.0146(11)
C34B 0.0780(17) 0.102(2) 0.0634(16) -0.0444(16) 0.0098(13) 0.0176(17)
F34B 0.1383(18) 0.163(2) 0.0898(13) -0.0844(15) 0.0037(12) 0.0401(16)
C35B 0.0489(12) 0.112(2) 0.0399(11) -0.0122(13) 0.0143(9) 0.0095(13)
F35B 0.0702(9) 0.181(2) 0.0343(6) -0.0069(9) 0.0136(6) 0.0096(11)
C36B 0.0357(9) 0.0659(14) 0.0407(9) -0.0024(9) 0.0153(8) -0.0015(9)
F36B 0.0550(7) 0.0734(9) 0.0455(6) 0.0185(6) 0.0126(5) -0.0086(6)
Al1C 0.0299(2) 0.0292(2) 0.0333(2) 0.00275(19) 0.01001(18) 0.00297(18)
N1C 0.0329(7) 0.0277(7) 0.0382(7) -0.0013(6) 0.0126(6) 0.0008(5)
C1C 0.0440(9) 0.0284(8) 0.0388(9) -0.0020(7) 0.0181(7) -0.0012(7)
C2C 0.0456(9) 0.0349(9) 0.0356(8) 0.0055(7) 0.0143(7) 0.0036(8)
C3C 0.0401(9) 0.0295(8) 0.0340(8) -0.0015(7) 0.0104(7) 0.0027(7)
N3C 0.0318(6) 0.0295(7) 0.0336(7) -0.0007(5) 0.0106(5) 0.0013(5)
C4C 0.0562(11) 0.0451(11) 0.0554(11) 0.0068(9) 0.0319(10) 0.0019(9)
C5C 0.0407(9) 0.0520(11) 0.0382(9) 0.0044(8) 0.0042(8) 0.0047(9)
C6C 0.0350(8) 0.0301(8) 0.0439(9) 0.0011(7) 0.0185(7) 0.0020(7)
C7C 0.0438(9) 0.0326(9) 0.0558(11) -0.0059(8) 0.0233(8) 0.0000(8)
C8C 0.0502(11) 0.0340(10) 0.0722(13) -0.0043(9) 0.0321(10) 0.0035(8)
C9C 0.0400(9) 0.0409(10) 0.0692(13) 0.0069(9) 0.0271(9) 0.0076(8)
C10C 0.0341(9) 0.0425(10) 0.0583(11) 0.0022(9) 0.0178(8) -0.0006(8)
C11C 0.0350(8) 0.0337(9) 0.0464(9) -0.0003(7) 0.0175(7) -0.0013(7)
C12C 0.0505(11) 0.0426(11) 0.0720(14) -0.0232(10) 0.0223(10) -0.0011(9)
C13C 0.0676(14) 0.0491(13) 0.0895(18) -0.0236(12) 0.0363(13) -0.0184(11)
C14C 0.0826(17) 0.0624(15) 0.0684(15) -0.0185(13) 0.0202(13) -0.0053(14)
C15C 0.0378(9) 0.0414(10) 0.0564(11) -0.0130(9) 0.0174(8) -0.0037(8)
C16C 0.0580(12) 0.0395(11) 0.0896(17) -0.0151(11) 0.0323(12) -0.0110(10)
C17C 0.0446(11) 0.0794(17) 0.0573(12) -0.0218(12) 0.0153(10) -0.0034(11)
C18C 0.0304(8) 0.0349(9) 0.0334(8) 0.0014(7) 0.0063(6) 0.0010(7)
C19C 0.0339(8) 0.0383(9) 0.0379(8) 0.0008(7) 0.0115(7) 0.0022(7)
C20C 0.0374(9) 0.0487(11) 0.0560(11) 0.0016(9) 0.0200(8) 0.0031(8)
C21C 0.0406(10) 0.0546(12) 0.0712(14) 0.0067(11) 0.0229(10) -0.0069(9)
C22C 0.0433(10) 0.0403(10) 0.0647(13) 0.0004(9) 0.0161(9) -0.0086(8)
C23C 0.0373(9) 0.0346(9) 0.0432(9) 0.0017(7) 0.0074(7) -0.0012(7)
C24C 0.0357(8) 0.0391(9) 0.0478(10) -0.0051(8) 0.0165(8) 0.0028(7)
C25C 0.0503(11) 0.0414(11) 0.0606(12) -0.0011(9) 0.0180(9) 0.0099(9)
C26C 0.0469(10) 0.0598(13) 0.0508(11) -0.0140(10) 0.0186(9) -0.0006(9)
C27C 0.0455(10) 0.0319(9) 0.0539(11) -0.0050(8) 0.0133(8) 0.0001(8)
C28C 0.0720(15) 0.0393(12) 0.107(2) 0.0147(12) 0.0408(15) 0.0093(11)
C29C 0.101(2) 0.081(2) 0.0601(15) -0.0211(14) 0.0116(14) 0.0286(17)
F30C 0.0453(6) 0.0344(5) 0.0540(6) 0.0124(5) 0.0139(5) 0.0063(4)
C31C 0.0296(8) 0.0474(10) 0.0324(8) -0.0011(7) 0.0098(6) 0.0036(7)
C32C 0.0410(9) 0.0456(10) 0.0377(9) -0.0066(8) 0.0095(7) 0.0066(8)
F32C 0.0685(7) 0.0373(6) 0.0429(6) 0.0022(5) 0.0137(5) 0.0093(5)
C33C 0.0643(13) 0.0535(13) 0.0569(13) -0.0175(10) 0.0148(10) 0.0052(11)
F33C 0.1181(13) 0.0467(8) 0.0876(11) -0.0237(8) 0.0229(10) 0.0050(8)
C34C 0.0709(15) 0.0806(18) 0.0483(12) -0.0273(12) 0.0152(11) 0.0034(13)
F34C 0.1321(16) 0.1186(15) 0.0672(10) -0.0554(10) 0.0227(10) 0.0016(13)
C35C 0.0528(12) 0.107(2) 0.0290(9) -0.0091(11) 0.0123(8) 0.0027(13)
F35C 0.0919(11) 0.1578(18) 0.0321(6) -0.0027(8) 0.0187(7) 0.0000(11)
C36C 0.0382(9) 0.0656(13) 0.0384(9) 0.0043(9) 0.0134(8) 0.0028(9)
F36C 0.0678(8) 0.0811(10) 0.0488(7) 0.0219(7) 0.0177(6) -0.0013(7)

loop_
_atom_type_symbol
_atom_type_description
_atom_type_scat_dispersion_real
_atom_type_scat_dispersion_imag
_atom_type_scat_source
C C 0.0181 0.0091 'International Tables Vol C Tables 4.2.6.8 and 6.1.1.4'
H H 0.0000 0.0000 'International Tables Vol C Tables 4.2.6.8 and 6.1.1.4'
Al Al 0.2130 0.2455 'International Tables Vol C Tables 4.2.6.8 and 6.1.1.4'
F F 0.0727 0.0534 'International Tables Vol C Tables 4.2.6.8 and 6.1.1.4'
N N 0.0311 0.0180 'International Tables Vol C Tables 4.2.6.8 and 6.1.1.4'

loop_
_geom_angle_atom_site_label_1
_geom_angle_atom_site_label_2
_geom_angle_atom_site_label_3
_geom_angle
_geom_angle_site_symmetry_1
_geom_angle_site_symmetry_3
F30A Al1A N3A 110.41(6) . .
F30A Al1A N1A 111.51(6) . .
N3A Al1A N1A 98.85(6) . .
F30A Al1A C31A 109.68(7) . .
N3A Al1A C31A 114.35(7) . .
N1A Al1A C31A 111.70(7) . .
C1A N1A C6A 120.80(14) . .
C1A N1A Al1A 121.92(12) . .
C6A N1A Al1A 117.28(10) . .
N1A C1A C2A 122.80(16) . .
N1A C1A C4A 120.38(16) . .
C2A C1A C4A 116.80(15) . .
C3A C2A C1A 127.56(16) . .
N3A C3A C2A 123.24(16) . .
N3A C3A C5A 119.13(17) . .
C2A C3A C5A 117.63(17) . .
C3A N3A C18A 119.05(15) . .
C3A N3A Al1A 121.30(12) . .
C18A N3A Al1A 119.08(12) . .
C7A C6A C11A 121.67(16) . .
C7A C6A N1A 119.15(15) . .
C11A C6A N1A 119.10(15) . .
C8A C7A C6A 117.71(17) . .
C8A C7A C12A 118.98(17) . .
C6A C7A C12A 123.30(16) . .
C9A C8A C7A 121.94(18) . .
C8A C9A C10A 119.15(18) . .
C9A C10A C11A 121.86(18) . .
C10A C11A C6A 117.67(17) . .
C10A C11A C15A 118.40(16) . .
C6A C11A C15A 123.90(16) . .
C7A C12A C14A 110.70(17) . .
C7A C12A C13A 111.81(16) . .
C14A C12A C13A 110.79(18) . .
C11A C15A C17A 112.20(16) . .
C11A C15A C16A 110.84(17) . .
C17A C15A C16A 109.26(18) . .
C19A C18A C23A 122.00(17) . .
C19A C18A N3A 120.86(17) . .
C23A C18A N3A 117.11(17) . .
C18A C19A C20A 117.9(2) . .
C18A C19A C24A 123.39(17) . .
C20A C19A C24A 118.7(2) . .
C21A C20A C19A 120.7(2) . .
C22A C21A C20A 120.7(2) . .
C21A C22A C23A 121.1(2) . .
C22A C23A C18A 117.6(2) . .
C22A C23A C27A 119.32(19) . .
C18A C23A C27A 123.08(18) . .
C26A C24A C19A 111.9(2) . .
C26A C24A C25A 111.4(2) . .
C19A C24A C25A 110.9(2) . .
C23A C27A C28A 111.7(2) . .
C23A C27A C29A 112.0(2) . .
C28A C27A C29A 110.1(2) . .
C32A C31A C36A 114.38(17) . .
C32A C31A Al1A 122.63(13) . .
C36A C31A Al1A 122.98(14) . .
F32A C32A C33A 116.75(16) . .
F32A C32A C31A 119.02(16) . .
C33A C32A C31A 124.23(17) . .
F33A C33A C34A 119.25(18) . .
F33A C33A C32A 121.94(18) . .
C34A C33A C32A 118.81(18) . .
F34A C34A C35A 120.6(2) . .
F34A C34A C33A 119.9(2) . .
C35A C34A C33A 119.52(19) . .
F35A C35A C34A 119.22(19) . .
F35A C35A C36A 121.2(2) . .
C34A C35A C36A 119.59(19) . .
F36A C36A C35A 116.21(17) . .
F36A C36A C31A 120.33(17) . .
C35A C36A C31A 123.45(18) . .
F30B Al1B N1B 111.10(6) . .
F30B Al1B N3B 111.85(6) . .
N1B Al1B N3B 98.80(7) . .
F30B Al1B C31B 111.02(7) . .
N1B Al1B C31B 112.12(7) . .
N3B Al1B C31B 111.43(7) . .
C1B N1B C6B 119.29(14) . .
C1B N1B Al1B 121.35(12) . .
C6B N1B Al1B 119.26(11) . .
N1B C1B C2B 122.94(16) . .
N1B C1B C4B 119.66(17) . .
C2B C1B C4B 117.36(16) . .
C1B C2B C3B 127.87(16) . .
N3B C3B C2B 122.87(17) . .
N3B C3B C5B 120.33(17) . .
C2B C3B C5B 116.79(16) . .
C3B N3B C18B 119.81(15) . .
C3B N3B Al1B 121.38(12) . .
C18B N3B Al1B 118.81(11) . .
C7B C6B C11B 121.49(18) . .
C7B C6B N1B 118.33(18) . .
C11B C6B N1B 120.15(17) . .
C8B C7B C6B 117.7(2) . .
C8B C7B C12B 119.33(19) . .
C6B C7B C12B 123.00(18) . .
C9B C8B C7B 121.5(2) . .
C10B C9B C8B 120.0(2) . .
C9B C10B C11B 121.5(2) . .
C10B C11B C6B 117.8(2) . .
C10B C11B C15B 119.1(2) . .
C6B C11B C15B 123.03(18) . .
C7B C12B C14B 112.22(19) . .
C7B C12B C13B 111.0(2) . .
C14B C12B C13B 110.19(18) . .
C11B C15B C17B 111.7(2) . .
C11B C15B C16B 111.46(18) . .
C17B C15B C16B 110.2(2) . .
C23B C18B C19B 121.48(17) . .
C23B C18B N3B 118.38(17) . .
C19B C18B N3B 120.11(17) . .
C20B C19B C18B 118.0(2) . .
C20B C19B C24B 118.28(19) . .
C18B C19B C24B 123.72(17) . .
C21B C20B C19B 121.6(2) . .
C20B C21B C22B 119.8(2) . .
C21B C22B C23B 121.9(2) . .
C22B C23B C18B 117.3(2) . .
C22B C23B C27B 120.26(19) . .
C18B C23B C27B 122.42(17) . .
C19B C24B C25B 111.3(2) . .
C19B C24B C26B 110.96(19) . .
C25B C24B C26B 109.8(2) . .
C29B C27B C28B 110.5(3) . .
C29B C27B C23B 110.9(2) . .
C28B C27B C23B 112.3(2) . .
C32B C31B C36B 114.12(18) . .
C32B C31B Al1B 121.28(15) . .
C36B C31B Al1B 124.59(15) . .
F32B C32B C31B 118.79(18) . .
F32B C32B C33B 116.7(2) . .
C31B C32B C33B 124.5(2) . .
F33B C33B C34B 120.2(3) . .
F33B C33B C32B 121.2(3) . .
C34B C33B C32B 118.6(3) . .
F34B C34B C33B 120.6(3) . .
F34B C34B C35B 119.5(3) . .
C33B C34B C35B 119.9(2) . .
F35B C35B C34B 120.1(2) . .
F35B C35B C36B 120.4(3) . .
C34B C35B C36B 119.5(2) . .
F36B C36B C35B 116.9(2) . .
F36B C36B C31B 119.88(18) . .
C35B C36B C31B 123.3(2) . .
F30C Al1C N1C 111.08(6) . .
F30C Al1C N3C 112.26(6) . .
N1C Al1C N3C 98.37(6) . .
F30C Al1C C31C 109.70(7) . .
N1C Al1C C31C 113.48(7) . .
N3C Al1C C31C 111.61(7) . .
C1C N1C C6C 118.02(14) . .
C1C N1C Al1C 121.21(12) . .
C6C N1C Al1C 120.60(11) . .
N1C C1C C2C 123.21(16) . .
N1C C1C C4C 119.56(16) . .
C2C C1C C4C 117.21(16) . .
C1C C2C C3C 127.71(16) . .
N3C C3C C2C 122.75(16) . .
N3C C3C C5C 120.98(16) . .
C2C C3C C5C 116.25(16) . .
C3C N3C C18C 119.21(14) . .
C3C N3C Al1C 121.75(12) . .
C18C N3C Al1C 119.04(10) . .
C11C C6C C7C 121.33(16) . .
C11C C6C N1C 120.16(15) . .
C7C C6C N1C 118.50(16) . .
C8C C7C C6C 117.69(18) . .
C8C C7C C12C 119.30(17) . .
C6C C7C C12C 123.00(17) . .
C9C C8C C7C 121.62(18) . .
C8C C9C C10C 119.80(18) . .
C9C C10C C11C 121.50(18) . .
C10C C11C C6C 118.04(17) . .
C10C C11C C15C 118.76(17) . .
C6C C11C C15C 123.18(16) . .
C7C C12C C14C 111.96(19) . .
C7C C12C C13C 110.3(2) . .
C14C C12C C13C 110.55(19) . .
C11C C15C C17C 111.54(18) . .
C11C C15C C16C 110.89(16) . .
C17C C15C C16C 110.14(18) . .
C23C C18C C19C 121.43(16) . .
C23C C18C N3C 118.71(15) . .
C19C C18C N3C 119.84(15) . .
C20C C19C C18C 117.87(17) . .
C20C C19C C24C 118.48(16) . .
C18C C19C C24C 123.64(16) . .
C21C C20C C19C 121.39(19) . .
C20C C21C C22C 120.10(19) . .
C21C C22C C23C 121.22(19) . .
C22C C23C C18C 117.96(18) . .
C22C C23C C27C 119.42(17) . .
C18C C23C C27C 122.58(17) . .
C19C C24C C26C 111.47(17) . .
C19C C24C C25C 111.52(15) . .
C26C C24C C25C 109.27(16) . .
C29C C27C C23C 110.62(18) . .
C29C C27C C28C 110.8(2) . .
C23C C27C C28C 112.48(18) . .
C32C C31C C36C 113.75(18) . .
C32C C31C Al1C 120.15(13) . .
C36C C31C Al1C 126.10(16) . .
F32C C32C C31C 118.73(16) . .
F32C C32C C33C 116.23(19) . .
C31C C32C C33C 125.04(19) . .
F33C C33C C34C 120.2(2) . .
F33C C33C C32C 121.5(2) . .
C34C C33C C32C 118.3(2) . .
F34C C34C C33C 119.8(3) . .
F34C C34C C35C 120.2(2) . .
C33C C34C C35C 120.0(2) . .
F35C C35C C34C 120.4(2) . .
F35C C35C C36C 120.3(3) . .
C34C C35C C36C 119.3(2) . .
F36C C36C C31C 119.85(19) . .
F36C C36C C35C 116.61(19) . .
C31C C36C C35C 123.5(2) . .

loop_
_geom_bond_atom_site_label_1
_geom_bond_atom_site_label_2
_geom_bond_distance
_geom_bond_site_symmetry_2
Al1A F30A 1.6582(11) .
Al1A N3A 1.8671(15) .
Al1A N1A 1.8809(14) .
Al1A C31A 1.9993(18) .
N1A C1A 1.337(2) .
N1A C6A 1.460(2) .
C1A C2A 1.403(3) .
C1A C4A 1.506(2) .
C2A C3A 1.391(3) .
C3A N3A 1.341(2) .
C3A C5A 1.516(3) .
N3A C18A 1.456(2) .
C6A C7A 1.402(3) .
C6A C11A 1.406(2) .
C7A C8A 1.396(3) .
C7A C12A 1.519(3) .
C8A C9A 1.379(3) .
C9A C10A 1.381(3) .
C10A C11A 1.396(3) .
C11A C15A 1.519(3) .
C12A C14A 1.527(3) .
C12A C13A 1.528(3) .
C15A C17A 1.529(3) .
C15A C16A 1.536(3) .
C18A C19A 1.395(3) .
C18A C23A 1.409(3) .
C19A C20A 1.403(3) .
C19A C24A 1.521(3) .
C20A C21A 1.382(4) .
C21A C22A 1.369(4) .
C22A C23A 1.400(3) .
C23A C27A 1.517(3) .
C24A C26A 1.520(4) .
C24A C25A 1.532(4) .
C27A C28A 1.520(3) .
C27A C29A 1.528(4) .
C31A C32A 1.379(3) .
C31A C36A 1.382(3) .
C32A F32A 1.358(2) .
C32A C33A 1.379(3) .
C33A F33A 1.344(2) .
C33A C34A 1.375(3) .
C34A F34A 1.340(2) .
C34A C35A 1.370(3) .
C35A F35A 1.346(2) .
C35A C36A 1.379(3) .
C36A F36A 1.350(2) .
Al1B F30B 1.6619(11) .
Al1B N1B 1.8698(14) .
Al1B N3B 1.8789(15) .
Al1B C31B 1.9916(19) .
N1B C1B 1.340(2) .
N1B C6B 1.455(2) .
C1B C2B 1.393(3) .
C1B C4B 1.505(2) .
C2B C3B 1.399(3) .
C3B N3B 1.338(2) .
C3B C5B 1.504(3) .
N3B C18B 1.455(2) .
C6B C7B 1.402(3) .
C6B C11B 1.409(3) .
C7B C8B 1.399(3) .
C7B C12B 1.517(3) .
C8B C9B 1.375(4) .
C9B C10B 1.372(4) .
C10B C11B 1.392(3) .
C11B C15B 1.513(3) .
C12B C14B 1.531(3) .
C12B C13B 1.535(3) .
C15B C17B 1.528(3) .
C15B C16B 1.536(3) .
C18B C23B 1.406(3) .
C18B C19B 1.407(3) .
C19B C20B 1.391(3) .
C19B C24B 1.519(3) .
C20B C21B 1.371(4) .
C21B C22B 1.376(4) .
C22B C23B 1.397(3) .
C23B C27B 1.520(3) .
C24B C25B 1.531(3) .
C24B C26B 1.534(4) .
C27B C29B 1.510(4) .
C27B C28B 1.518(3) .
C31B C32B 1.373(3) .
C31B C36B 1.388(3) .
C32B F32B 1.364(3) .
C32B C33B 1.382(3) .
C33B F33B 1.339(4) .
C33B C34B 1.363(5) .
C34B F34B 1.342(3) .
C34B C35B 1.366(5) .
C35B F35B 1.349(3) .
C35B C36B 1.378(3) .
C36B F36B 1.340(3) .
Al1C F30C 1.6610(11) .
Al1C N1C 1.8741(14) .
Al1C N3C 1.8845(14) .
Al1C C31C 2.0028(18) .
N1C C1C 1.346(2) .
N1C C6C 1.454(2) .
C1C C2C 1.389(3) .
C1C C4C 1.504(2) .
C2C C3C 1.401(3) .
C3C N3C 1.337(2) .
C3C C5C 1.499(2) .
N3C C18C 1.457(2) .
C6C C11C 1.398(3) .
C6C C7C 1.405(2) .
C7C C8C 1.396(3) .
C7C C12C 1.520(3) .
C8C C9C 1.370(3) .
C9C C10C 1.372(3) .
C10C C11C 1.393(3) .
C11C C15C 1.517(3) .
C12C C14C 1.528(4) .
C12C C13C 1.530(3) .
C15C C17C 1.525(3) .
C15C C16C 1.531(3) .
C18C C23C 1.403(3) .
C18C C19C 1.407(2) .
C19C C20C 1.395(3) .
C19C C24C 1.517(3) .
C20C C21C 1.374(3) .
C21C C22C 1.378(3) .
C22C C23C 1.397(3) .
C23C C27C 1.522(3) .
C24C C26C 1.531(3) .
C24C C25C 1.536(3) .
C27C C29C 1.516(3) .
C27C C28C 1.525(3) .
C31C C32C 1.378(3) .
C31C C36C 1.382(3) .
C32C F32C 1.359(2) .
C32C C33C 1.381(3) .
C33C F33C 1.346(3) .
C33C C34C 1.364(4) .
C34C F34C 1.343(3) .
C34C C35C 1.371(4) .
C35C F35C 1.350(3) .
C35C C36C 1.385(3) .
C36C F36C 1.348(3) .
